data_7156598
loop_
_publ_author_name
'Wang, Fang'
'Zhang, Xinying'
'He, Yan'
'Fan, Xuesen'

_publ_section_title
;
 Selective synthesis of pyrrolidin-2-ones and 3-iodopyrroles via the ring
 contraction and deformylative functionalization of piperidine
 derivatives.
;
_journal_issue 1
_journal_name_full 'Organic &amp; biomolecular chemistry'
_journal_page_first 156
_journal_page_last 164
_journal_paper_doi 10.1039/c8ob02640h
_journal_volume 17
_journal_year 2018
_chemical_formula_moiety 'C10 H7 Br I N'
_chemical_formula_sum 'C10 H7 Br I N'
_chemical_formula_weight 347.98
_space_group_crystal_system orthorhombic
_space_group_IT_number 61
_space_group_name_Hall '-P 2ac 2ab'
_space_group_name_H-M_alt 'P b c a'
_symmetry_space_group_name_Hall '-P 2ac 2ab'
_symmetry_space_group_name_H-M 'P b c a'
_atom_sites_solution_hydrogens geom
_atom_sites_solution_primary direct
_audit_creation_date 2018-08-02
_audit_creation_method
;
Olex2 1.2-alpha
(compiled 2017.03.28 svn.r3405 for OlexSys, GUI svn.r5506)
;
_audit_update_record
;
2018-08-02 deposited with the CCDC.
2018-12-03 downloaded from the CCDC.
;
_cell_angle_alpha 90
_cell_angle_beta 90
_cell_angle_gamma 90
_cell_formula_units_Z 8
_cell_length_a 10.5281(10)
_cell_length_b 7.7940(9)
_cell_length_c 25.907(2)
_cell_measurement_reflns_used 2355
_cell_measurement_temperature 294.63(10)
_cell_measurement_theta_max 27.4420
_cell_measurement_theta_min 4.0040
_cell_volume 2125.8(4)
_computing_cell_refinement 'CrysAlisPro 1.171.39.35c (Rigaku OD, 2017)'
_computing_data_collection 'CrysAlisPro 1.171.39.35c (Rigaku OD, 2017)'
_computing_data_reduction 'CrysAlisPro 1.171.39.35c (Rigaku OD, 2017)'
_computing_molecular_graphics 'Olex2 (Dolomanov et al., 2009)'
_computing_publication_material 'Olex2 (Dolomanov et al., 2009)'
_computing_structure_refinement 'ShelXL (Sheldrick, 2015)'
_computing_structure_solution 'ShelXS (Sheldrick, 2008)'
_diffrn_ambient_environment air
_diffrn_ambient_temperature 294.63(10)
_diffrn_detector 'CCD plate'
_diffrn_detector_area_resol_mean 8.0528
_diffrn_detector_type EosS2
_diffrn_measured_fraction_theta_full 0.998
_diffrn_measured_fraction_theta_max 0.998
_diffrn_measurement_details
;
List of Runs (angles in degrees, time in seconds):

  # Type    Start    End  Width  t~exp~   \w     \q     \k     \f   Frames
#--------------------------------------------------------------------------
  1  \w    -51.00  33.00   1.00   10.00    --   15.98 -57.00 -60.00   84
  2  \w    -20.00  55.00   1.00   10.00    --   15.98 -99.00  30.00   75
  3  \w     34.00  89.00   1.00   10.00    --   15.98-178.00-180.00   55
  4  \w     -1.00  24.00   1.00   10.00    --   15.98  57.00  90.00   25
;
_diffrn_measurement_device 'four-circle diffractometer'
_diffrn_measurement_device_type 'SuperNova, Dual, Cu at home/near, EosS2'
_diffrn_measurement_method '\w scans'
_diffrn_orient_matrix_type 'CrysAlisPro convention (1999,Acta A55,543-557)'
_diffrn_orient_matrix_UB_11 0.0172878000
_diffrn_orient_matrix_UB_12 -0.0552130000
_diffrn_orient_matrix_UB_13 -0.0206490000
_diffrn_orient_matrix_UB_21 -0.0384044000
_diffrn_orient_matrix_UB_22 0.0486129000
_diffrn_orient_matrix_UB_23 -0.0171340000
_diffrn_orient_matrix_UB_31 0.0525561000
_diffrn_orient_matrix_UB_32 0.0535412000
_diffrn_orient_matrix_UB_33 -0.0056277000
_diffrn_radiation_monochromator mirror
_diffrn_radiation_probe x-ray
_diffrn_radiation_type MoK\a
_diffrn_radiation_wavelength 0.71073
_diffrn_reflns_av_R_equivalents 0.1758
_diffrn_reflns_av_unetI/netI 0.1153
_diffrn_reflns_Laue_measured_fraction_full 0.998
_diffrn_reflns_Laue_measured_fraction_max 0.998
_diffrn_reflns_limit_h_max 12
_diffrn_reflns_limit_h_min -10
_diffrn_reflns_limit_k_max 9
_diffrn_reflns_limit_k_min -9
_diffrn_reflns_limit_l_max 29
_diffrn_reflns_limit_l_min -30
_diffrn_reflns_number 7533
_diffrn_reflns_point_group_measured_fraction_full 0.998
_diffrn_reflns_point_group_measured_fraction_max 0.998
_diffrn_reflns_theta_full 24.998
_diffrn_reflns_theta_max 24.998
_diffrn_reflns_theta_min 3.613
_diffrn_source 'micro-focus sealed X-ray tube'
_diffrn_source_type 'SuperNova (Mo) X-ray Source'
_exptl_absorpt_coefficient_mu 6.724
_exptl_absorpt_correction_T_max 1.00000
_exptl_absorpt_correction_T_min 0.01270
_exptl_absorpt_correction_type multi-scan
_exptl_absorpt_process_details
;
CrysAlisPro 1.171.39.35c (Rigaku Oxford Diffraction, 2017)
Empirical absorption correction using spherical harmonics,
 implemented in SCALE3 ABSPACK scaling algorithm.
;
_exptl_crystal_colour 'clear light yellow'
_exptl_crystal_colour_lustre clear
_exptl_crystal_colour_modifier light
_exptl_crystal_colour_primary yellow
_exptl_crystal_density_diffrn 2.174
_exptl_crystal_description plate
_exptl_crystal_F_000 1296
_exptl_crystal_size_max 0.45
_exptl_crystal_size_mid 0.37
_exptl_crystal_size_min 0.03
_refine_diff_density_max 2.043
_refine_diff_density_min -3.023
_refine_diff_density_rms 0.361
_refine_ls_extinction_method none
_refine_ls_goodness_of_fit_ref 1.043
_refine_ls_hydrogen_treatment constr
_refine_ls_matrix_type full
_refine_ls_number_parameters 118
_refine_ls_number_reflns 1871
_refine_ls_number_restraints 343
_refine_ls_restrained_S_all 0.995
_refine_ls_R_factor_all 0.1534
_refine_ls_R_factor_gt 0.1155
_refine_ls_shift/su_max 0.000
_refine_ls_shift/su_mean 0.000
_refine_ls_structure_factor_coef Fsqd
_refine_ls_weighting_details 'w=1/[\s^2^(Fo^2^)+(0.2000P)^2^] where P=(Fo^2^+2Fc^2^)/3'
_refine_ls_weighting_scheme calc
_refine_ls_wR_factor_gt 0.2883
_refine_ls_wR_factor_ref 0.3252
_reflns_Friedel_coverage 0.000
_reflns_number_gt 1117
_reflns_number_total 1871
_reflns_threshold_expression 'I > 2\s(I)'
_cod_data_source_file c8ob02640h2.cif
_cod_data_source_block 3d
_cod_depositor_comments 'Adding full bibliography for 7156598.cif.'
_cod_database_code 7156598
_shelx_shelxl_version_number 2014/7
_chemical_oxdiff_formula 'C1 O1 N1'
_shelx_space_group_comment
;
The symmetry employed for this shelxl refinement is uniquely defined
by the following loop, which should always be used as a source of
symmetry information in preference to the above space-group names.
They are only intended as comments.
;
_shelx_estimated_absorpt_t_max 0.824
_shelx_estimated_absorpt_t_min 0.152
_reflns_odcompleteness_completeness 99.01
_reflns_odcompleteness_iscentric 1
_reflns_odcompleteness_theta 26.32
_olex2_refinement_description
;
1. Fixed Uiso
 At 1.2 times of:
  All C(H) groups
2. Restrained distances
 C8-I1
 2.13 with sigma of 0.02
3. Uiso/Uaniso restraints and constraints
All non-hydrogen atoms have similar U: within 3.8A with sigma of 0.01 and sigma
for terminal atoms of 0.02
Uanis(Br1) \\sim Ueq, Uanis(C4) \\sim Ueq, Uanis(C5) \\sim Ueq, Uanis(C3) \\sim
Ueq, Uanis(C2) \\sim Ueq, Uanis(C1) \\sim Ueq, Uanis(C6) \\sim Ueq, Uanis(N1)
\\sim Ueq, Uanis(I1) \\sim Ueq, Uanis(C8) \\sim Ueq, Uanis(C7) \\sim Ueq,
Uanis(C9) \\sim Ueq, Uanis(C10) \\sim Ueq, : with sigma of 0.01 and sigma for
terminal atoms of 0.02
4.a Aromatic/amide H refined with riding coordinates:
 C2(H2), C3(H3), C5(H5), C6(H6), C7(H7), C9(H9), C10(H10)
;
_olex2_submission_special_instructions 'No special instructions were received'
_oxdiff_exptl_absorpt_empirical_details
;
Empirical correction (ABSPACK) includes:
- Absorption correction using spherical harmonics
- Frame scaling
;
_oxdiff_exptl_absorpt_empirical_full_max 20.177
_oxdiff_exptl_absorpt_empirical_full_min 0.231

loop_
_space_group_symop_operation_xyz
'x, y, z'
'-x+1/2, -y, z+1/2'
'-x, y+1/2, -z+1/2'
'x+1/2, -y+1/2, -z'
'-x, -y, -z'
'x-1/2, y, -z-1/2'
'x, -y-1/2, z-1/2'
'-x-1/2, y-1/2, z'

loop_
_atom_site_label
_atom_site_type_symbol
_atom_site_fract_x
_atom_site_fract_y
_atom_site_fract_z
_atom_site_U_iso_or_equiv
_atom_site_adp_type
_atom_site_occupancy
_atom_site_site_symmetry_order
_atom_site_calc_flag
_atom_site_refinement_flags_posn
_atom_site_refinement_flags_adp
Br1 Br 0.7937(3) 0.5378(3) 0.52205(8) 0.0988(10) Uani 1 1 d . U
C1 C 0.6756(13) 0.706(2) 0.3579(6) 0.055(2) Uani 1 1 d . U
C2 C 0.5828(14) 0.676(2) 0.3946(6) 0.060(2) Uani 1 1 d . U
H2 H 0.4972 0.6904 0.3867 0.072 Uiso 1 1 calc R U
C3 C 0.6213(14) 0.624(2) 0.4437(6) 0.063(2) Uani 1 1 d . U
H3 H 0.5612 0.6009 0.4690 0.075 Uiso 1 1 calc R U
C4 C 0.7440(16) 0.608(2) 0.4541(6) 0.063(2) Uani 1 1 d . U
C5 C 0.8335(14) 0.638(2) 0.4184(6) 0.061(2) Uani 1 1 d . U
H5 H 0.9186 0.6233 0.4269 0.073 Uiso 1 1 calc R U
C6 C 0.8015(14) 0.691(2) 0.3692(7) 0.057(2) Uani 1 1 d . U
H6 H 0.8635 0.7141 0.3446 0.068 Uiso 1 1 calc R U
C7 C 0.7001(13) 0.7200(18) 0.2605(7) 0.051(2) Uani 1 1 d . U
H7 H 0.7730 0.6537 0.2567 0.061 Uiso 1 1 calc R U
C8 C 0.6350(13) 0.7956(16) 0.2222(5) 0.048(2) Uani 1 1 d D U
C9 C 0.5332(11) 0.8854(18) 0.2426(6) 0.051(2) Uani 1 1 d . U
H9 H 0.4736 0.9491 0.2244 0.062 Uiso 1 1 calc R U
C10 C 0.5374(11) 0.8619(17) 0.2951(6) 0.053(2) Uani 1 1 d . U
H10 H 0.4804 0.9087 0.3186 0.063 Uiso 1 1 calc R U
I1 I 0.67871(9) 0.77601(16) 0.14443(4) 0.0612(6) Uani 1 1 d D U
N1 N 0.6385(12) 0.7588(14) 0.3076(5) 0.0528(19) Uani 1 1 d . U

loop_
_atom_site_aniso_label
_atom_site_aniso_U_11
_atom_site_aniso_U_22
_atom_site_aniso_U_33
_atom_site_aniso_U_23
_atom_site_aniso_U_13
_atom_site_aniso_U_12
Br1 0.170(2) 0.0847(15) 0.0421(14) 0.0044(10) 0.0026(12) 0.0133(14)
C1 0.057(3) 0.055(3) 0.054(4) 0.000(3) 0.003(3) 0.000(3)
C2 0.062(4) 0.061(4) 0.057(4) -0.002(3) 0.003(3) 0.000(3)
C3 0.071(4) 0.061(4) 0.056(4) 0.000(4) 0.004(4) -0.001(4)
C4 0.074(4) 0.059(4) 0.055(4) 0.002(4) 0.002(4) 0.001(4)
C5 0.068(4) 0.060(4) 0.055(4) 0.001(4) 0.001(4) 0.002(4)
C6 0.060(4) 0.057(4) 0.053(4) 0.001(4) 0.003(3) 0.001(3)
C7 0.052(3) 0.051(4) 0.050(4) -0.002(3) 0.002(3) 0.001(3)
C8 0.048(4) 0.049(4) 0.046(4) -0.001(4) 0.002(4) -0.002(4)
C9 0.050(4) 0.050(4) 0.053(4) -0.003(4) 0.000(4) 0.001(4)
C10 0.052(3) 0.053(4) 0.053(4) -0.003(4) 0.003(3) 0.002(3)
I1 0.0609(9) 0.0706(10) 0.0522(10) 0.0034(5) 0.0005(4) -0.0037(5)
N1 0.053(3) 0.052(3) 0.053(4) -0.004(3) 0.002(3) -0.001(3)

loop_
_atom_type_symbol
_atom_type_description
_atom_type_scat_dispersion_real
_atom_type_scat_dispersion_imag
_atom_type_scat_source
C C 0.0033 0.0016 'International Tables Vol C Tables 4.2.6.8 and 6.1.1.4'
H H 0.0000 0.0000 'International Tables Vol C Tables 4.2.6.8 and 6.1.1.4'
Br Br -0.2901 2.4595 'International Tables Vol C Tables 4.2.6.8 and 6.1.1.4'
I I -0.4742 1.8119 'International Tables Vol C Tables 4.2.6.8 and 6.1.1.4'
N N 0.0061 0.0033 'International Tables Vol C Tables 4.2.6.8 and 6.1.1.4'

loop_
_geom_angle_atom_site_label_1
_geom_angle_atom_site_label_2
_geom_angle_atom_site_label_3
_geom_angle
C2 C1 N1 119.0(13)
C6 C1 C2 121.7(16)
C6 C1 N1 119.3(14)
C1 C2 C3 118.0(14)
C4 C3 C2 119.7(15)
C3 C4 Br1 118.6(13)
C3 C4 C5 121.9(16)
C5 C4 Br1 119.5(12)
C4 C5 C6 121.2(15)
C1 C6 C5 117.5(15)
C8 C7 N1 108.1(12)
C7 C8 C9 109.5(13)
C7 C8 I1 125.0(10)
C9 C8 I1 125.5(10)
C10 C9 C8 106.7(12)
C9 C10 N1 109.7(13)
C7 N1 C1 127.2(12)
C10 N1 C1 126.7(13)
C10 N1 C7 106.1(13)

loop_
_geom_bond_atom_site_label_1
_geom_bond_atom_site_label_2
_geom_bond_distance
Br1 C4 1.918(17)
C1 C2 1.38(2)
C1 C6 1.362(19)
C1 N1 1.42(2)
C2 C3 1.40(2)
C3 C4 1.32(2)
C4 C5 1.34(2)
C5 C6 1.38(2)
C7 C8 1.34(2)
C7 N1 1.41(2)
C8 C9 1.386(17)
C8 I1 2.071(12)
C9 C10 1.372(19)
C10 N1 1.372(17)
